data_7026031
loop_
_publ_author_name
'Cho, Hyeon Mo'
'Lim, Young Mook'
'Lee, Myong Euy'

_publ_section_title
;
 Reactivities of chlorotrisylsilylenoid with ketones.
;
_journal_issue 39
_journal_name_full 'Dalton transactions (Cambridge, England : 2003)'
_journal_page_first 9232
_journal_page_last 9234
_journal_paper_doi 10.1039/c0dt00147c
_journal_volume 39
_journal_year 2010
_chemical_formula_sum 'C26 H43 Cl O2 Si4'
_chemical_formula_weight 535.41
_chemical_name_systematic
;
?
;
_space_group_IT_number 14
_symmetry_cell_setting monoclinic
_symmetry_space_group_name_Hall '-P 2yn'
_symmetry_space_group_name_H-M 'P 1 21/n 1'
_atom_sites_solution_hydrogens geom
_atom_sites_solution_primary direct
_atom_sites_solution_secondary difmap
_audit_creation_method SHELXL-97
_cell_angle_alpha 90.00
_cell_angle_beta 90.532(2)
_cell_angle_gamma 90.00
_cell_formula_units_Z 4
_cell_length_a 11.5132(4)
_cell_length_b 9.1353(3)
_cell_length_c 28.9123(10)
_cell_measurement_reflns_used 6436
_cell_measurement_temperature 296(2)
_cell_measurement_theta_max 27.18
_cell_measurement_theta_min 2.34
_cell_volume 3040.76(18)
_computing_cell_refinement 'Bruker APEX II'
_computing_data_collection 'Bruker APEX II'
_computing_data_reduction 'Bruker APEX II'
_computing_molecular_graphics ORTEP3
_computing_publication_material 'Bruker SHELXTL'
_computing_structure_refinement 'SHELXL-97 (Sheldrick, 1997)'
_computing_structure_solution 'SHELXS-97 (Sheldrick, 1990)'
_diffrn_ambient_temperature 296(2)
_diffrn_measured_fraction_theta_full 0.953
_diffrn_measured_fraction_theta_max 0.953
_diffrn_measurement_device_type 'CCD area detector'
_diffrn_measurement_method 'phi and omega scans'
_diffrn_radiation_monochromator graphite
_diffrn_radiation_source 'fine-focus sealed tube'
_diffrn_radiation_type MoK\a
_diffrn_radiation_wavelength 0.71073
_diffrn_reflns_av_R_equivalents 0.0346
_diffrn_reflns_av_sigmaI/netI 0.0291
_diffrn_reflns_limit_h_max 14
_diffrn_reflns_limit_h_min -14
_diffrn_reflns_limit_k_max 11
_diffrn_reflns_limit_k_min -11
_diffrn_reflns_limit_l_max 37
_diffrn_reflns_limit_l_min -34
_diffrn_reflns_number 30195
_diffrn_reflns_theta_full 27.18
_diffrn_reflns_theta_max 27.18
_diffrn_reflns_theta_min 2.34
_exptl_absorpt_coefficient_mu 0.304
_exptl_absorpt_correction_T_max 0.941
_exptl_absorpt_correction_T_min 0.930
_exptl_absorpt_correction_type empirical
_exptl_absorpt_process_details SADABS
_exptl_crystal_colour colourless
_exptl_crystal_density_diffrn 1.170
_exptl_crystal_density_method 'not measured'
_exptl_crystal_description rectangle
_exptl_crystal_F_000 1152
_exptl_crystal_size_max 0.3
_exptl_crystal_size_mid 0.2
_exptl_crystal_size_min 0.2
_refine_diff_density_max 1.352
_refine_diff_density_min -0.369
_refine_diff_density_rms 0.059
_refine_ls_extinction_method none
_refine_ls_goodness_of_fit_ref 1.003
_refine_ls_hydrogen_treatment mixed
_refine_ls_matrix_type full
_refine_ls_number_parameters 427
_refine_ls_number_reflns 6436
_refine_ls_number_restraints 75
_refine_ls_restrained_S_all 1.003
_refine_ls_R_factor_all 0.0764
_refine_ls_R_factor_gt 0.0588
_refine_ls_shift/su_max 0.011
_refine_ls_shift/su_mean 0.000
_refine_ls_structure_factor_coef Fsqd
_refine_ls_weighting_details 'calc w=1/[\s^2^(Fo^2^)+(0.1051P)^2^+1.9287P] where P=(Fo^2^+2Fc^2^)/3'
_refine_ls_weighting_scheme calc
_refine_ls_wR_factor_gt 0.1647
_refine_ls_wR_factor_ref 0.1806
_reflns_number_gt 4972
_reflns_number_total 6436
_reflns_threshold_expression >2sigma(I)
_cod_data_source_file c0dt00147c.txt
_cod_data_source_block compound_2
_cod_depositor_comments
;
The following automatic conversions were performed:

'_symmetry_cell_setting' value 'Monoclinic' changed to 'monoclinic'
according to /home/saulius/struct/CIF-dictionaries/cif_core.dic
dictionary named 'cif_core.dic' version 2.4.2 from 2011-04-26.

Automatic conversion script
Id: cif_fix_values 1891 2012-01-12 08:04:46Z andrius 
;
_cod_original_sg_symbol_H-M P2(1)/n
_cod_database_code 7026031

loop_
_symmetry_equiv_pos_as_xyz
'x, y, z'
'-x+1/2, y+1/2, -z+1/2'
'-x, -y, -z'
'x-1/2, -y-1/2, z-1/2'

loop_
_atom_site_label
_atom_site_type_symbol
_atom_site_fract_x
_atom_site_fract_y
_atom_site_fract_z
_atom_site_U_iso_or_equiv
_atom_site_adp_type
_atom_site_occupancy
_atom_site_symmetry_multiplicity
_atom_site_calc_flag
_atom_site_refinement_flags
_atom_site_disorder_assembly
_atom_site_disorder_group
Si1 Si 0.13154(6) 0.83971(8) 0.12003(2) 0.0392(2) Uani 1 1 d . A .
Si2 Si 0.20480(9) 1.09806(11) 0.05913(3) 0.0459(3) Uani 0.7735(17) 1 d PD A 1
Si3 Si 0.39328(9) 0.92101(12) 0.11816(4) 0.0521(3) Uani 0.7735(17) 1 d PD A 1
Si4 Si 0.21784(9) 1.12840(10) 0.16840(3) 0.0428(3) Uani 0.7735(17) 1 d PD A 1
C2 C 0.1733(10) 0.9694(13) 0.0104(3) 0.068(2) Uani 0.7735(17) 1 d PD A 1
H2A H 0.1103 0.9061 0.0187 0.103 Uiso 0.7735(17) 1 calc PR A 1
H2B H 0.2411 0.9118 0.0042 0.103 Uiso 0.7735(17) 1 calc PR A 1
H2C H 0.1522 1.0243 -0.0167 0.103 Uiso 0.7735(17) 1 calc PR A 1
C4 C 0.0742(6) 1.2174(8) 0.0631(2) 0.0625(14) Uani 0.7735(17) 1 d PD A 1
H4A H 0.0531 1.2519 0.0328 0.094 Uiso 0.7735(17) 1 calc PR A 1
H4B H 0.0912 1.2995 0.0828 0.094 Uiso 0.7735(17) 1 calc PR A 1
H4C H 0.0109 1.1625 0.0758 0.094 Uiso 0.7735(17) 1 calc PR A 1
C3 C 0.3286(5) 1.2201(8) 0.0410(3) 0.0744(18) Uani 0.7735(17) 1 d PD A 1
H3A H 0.3267 1.2324 0.0080 0.112 Uiso 0.7735(17) 1 calc PR A 1
H3B H 0.4011 1.1762 0.0501 0.112 Uiso 0.7735(17) 1 calc PR A 1
H3C H 0.3211 1.3139 0.0557 0.112 Uiso 0.7735(17) 1 calc PR A 1
C5 C 0.4469(6) 0.8509(8) 0.0616(2) 0.0703(19) Uani 0.7735(17) 1 d PD A 1
H5A H 0.5262 0.8198 0.0650 0.105 Uiso 0.7735(17) 1 calc PR A 1
H5B H 0.4422 0.9273 0.0388 0.105 Uiso 0.7735(17) 1 calc PR A 1
H5C H 0.4000 0.7695 0.0518 0.105 Uiso 0.7735(17) 1 calc PR A 1
C6 C 0.5029(5) 1.0644(8) 0.1340(3) 0.075(2) Uani 0.7735(17) 1 d PD A 1
H6A H 0.5794 1.0226 0.1333 0.112 Uiso 0.7735(17) 1 calc PR A 1
H6B H 0.4874 1.1002 0.1645 0.112 Uiso 0.7735(17) 1 calc PR A 1
H6C H 0.4980 1.1437 0.1123 0.112 Uiso 0.7735(17) 1 calc PR A 1
C7 C 0.4116(9) 0.7685(8) 0.1615(5) 0.070(2) Uani 0.7735(17) 1 d PD A 1
H7A H 0.4277 0.6787 0.1455 0.105 Uiso 0.7735(17) 1 calc PR A 1
H7B H 0.3415 0.7579 0.1789 0.105 Uiso 0.7735(17) 1 calc PR A 1
H7C H 0.4749 0.7911 0.1821 0.105 Uiso 0.7735(17) 1 calc PR A 1
C8 C 0.0671(6) 1.1657(12) 0.1835(3) 0.046(2) Uani 0.7735(17) 1 d PD A 1
H8A H 0.0310 1.0772 0.1940 0.069 Uiso 0.7735(17) 1 calc PR A 1
H8B H 0.0261 1.2017 0.1567 0.069 Uiso 0.7735(17) 1 calc PR A 1
H8C H 0.0648 1.2378 0.2076 0.069 Uiso 0.7735(17) 1 calc PR A 1
C9 C 0.2896(7) 1.3105(7) 0.1578(3) 0.0567(17) Uani 0.7735(17) 1 d PD A 1
H9A H 0.2617 1.3505 0.1290 0.085 Uiso 0.7735(17) 1 calc PR A 1
H9B H 0.3723 1.2974 0.1563 0.085 Uiso 0.7735(17) 1 calc PR A 1
H9C H 0.2715 1.3764 0.1825 0.085 Uiso 0.7735(17) 1 calc PR A 1
C10 C 0.2813(5) 1.0509(6) 0.22291(17) 0.0635(13) Uani 0.7735(17) 1 d PD A 1
H10A H 0.2650 1.1154 0.2483 0.095 Uiso 0.7735(17) 1 calc PR A 1
H10B H 0.3638 1.0409 0.2197 0.095 Uiso 0.7735(17) 1 calc PR A 1
H10C H 0.2476 0.9567 0.2288 0.095 Uiso 0.7735(17) 1 calc PR A 1
Si2A Si 0.2970(4) 0.9879(5) 0.05488(14) 0.0651(12) Uani 0.2265(17) 1 d PD A 2
Si3A Si 0.3588(3) 0.9390(4) 0.16176(14) 0.0521(10) Uani 0.2265(17) 1 d PD A 2
Si4A Si 0.1654(3) 1.1654(4) 0.13186(14) 0.0508(10) Uani 0.2265(17) 1 d PD A 2
C2A C 0.182(3) 0.942(5) 0.0116(14) 0.078(13) Uani 0.2265(17) 1 d PDU A 2
H2A1 H 0.2164 0.9303 -0.0183 0.117 Uiso 0.2265(17) 1 calc PR A 2
H2A2 H 0.1256 1.0191 0.0105 0.117 Uiso 0.2265(17) 1 calc PR A 2
H2A3 H 0.1447 0.8521 0.0204 0.117 Uiso 0.2265(17) 1 calc PR A 2
C3A C 0.359(2) 1.1747(18) 0.0400(11) 0.073(7) Uani 0.2265(17) 1 d PDU A 2
H3A1 H 0.4027 1.1679 0.0118 0.110 Uiso 0.2265(17) 1 calc PR A 2
H3A2 H 0.4099 1.2068 0.0646 0.110 Uiso 0.2265(17) 1 calc PR A 2
H3A3 H 0.2973 1.2438 0.0360 0.110 Uiso 0.2265(17) 1 calc PR A 2
C4A C 0.4186(16) 0.857(2) 0.0442(8) 0.059(6) Uani 0.2265(17) 1 d PDU A 2
H4A1 H 0.4168 0.7801 0.0669 0.089 Uiso 0.2265(17) 1 calc PR A 2
H4A2 H 0.4914 0.9076 0.0464 0.089 Uiso 0.2265(17) 1 calc PR A 2
H4A3 H 0.4102 0.8152 0.0139 0.089 Uiso 0.2265(17) 1 calc PR A 2
C5A C 0.3154(19) 0.992(2) 0.2218(6) 0.074(6) Uani 0.2265(17) 1 d PDU A 2
H5A1 H 0.2427 0.9463 0.2291 0.112 Uiso 0.2265(17) 1 calc PR A 2
H5A2 H 0.3073 1.0963 0.2236 0.112 Uiso 0.2265(17) 1 calc PR A 2
H5A3 H 0.3740 0.9601 0.2434 0.112 Uiso 0.2265(17) 1 calc PR A 2
C6A C 0.4988(18) 1.039(3) 0.1512(9) 0.068(7) Uani 0.2265(17) 1 d PDU A 2
H6A1 H 0.5482 1.0301 0.1780 0.103 Uiso 0.2265(17) 1 calc PR A 2
H6A2 H 0.4828 1.1400 0.1453 0.103 Uiso 0.2265(17) 1 calc PR A 2
H6A3 H 0.5369 0.9965 0.1250 0.103 Uiso 0.2265(17) 1 calc PR A 2
C7A C 0.393(4) 0.738(2) 0.1656(17) 0.068(8) Uani 0.2265(17) 1 d PDU A 2
H7A1 H 0.4173 0.7146 0.1965 0.102 Uiso 0.2265(17) 1 calc PR A 2
H7A2 H 0.4533 0.7145 0.1443 0.102 Uiso 0.2265(17) 1 calc PR A 2
H7A3 H 0.3242 0.6827 0.1579 0.102 Uiso 0.2265(17) 1 calc PR A 2
C8A C 0.0462(18) 1.164(4) 0.1738(8) 0.034(5) Uani 0.2265(17) 1 d PDU A 2
H8A1 H 0.0078 1.2577 0.1734 0.052 Uiso 0.2265(17) 1 calc PR A 2
H8A2 H 0.0770 1.1459 0.2043 0.052 Uiso 0.2265(17) 1 calc PR A 2
H8A3 H -0.0084 1.0891 0.1657 0.052 Uiso 0.2265(17) 1 calc PR A 2
C9A C 0.271(2) 1.317(3) 0.1446(9) 0.052(6) Uani 0.2265(17) 1 d PDU A 2
H9A1 H 0.3095 1.2976 0.1735 0.078 Uiso 0.2265(17) 1 calc PR A 2
H9A2 H 0.2297 1.4078 0.1465 0.078 Uiso 0.2265(17) 1 calc PR A 2
H9A3 H 0.3270 1.3218 0.1204 0.078 Uiso 0.2265(17) 1 calc PR A 2
C10A C 0.0679(19) 1.226(3) 0.0826(6) 0.068(6) Uani 0.2265(17) 1 d PDU A 2
H10D H 0.1096 1.2200 0.0541 0.102 Uiso 0.2265(17) 1 calc PR A 2
H10E H 0.0436 1.3251 0.0877 0.102 Uiso 0.2265(17) 1 calc PR A 2
H10F H 0.0010 1.1634 0.0810 0.102 Uiso 0.2265(17) 1 calc PR A 2
O1 O 0.00123(15) 0.8581(2) 0.09736(6) 0.0442(4) Uani 1 1 d . . .
O2 O 0.08930(14) 0.79244(19) 0.17216(6) 0.0389(4) Uani 1 1 d . . .
Cl1 Cl 0.20239(7) 0.65782(8) 0.08663(3) 0.0603(2) Uani 1 1 d . . .
C1 C 0.2367(2) 0.9920(3) 0.11660(8) 0.0362(5) Uani 1 1 d . . .
C11 C -0.0912(2) 0.7988(3) 0.12599(9) 0.0390(5) Uani 1 1 d . . .
C12 C -0.0261(2) 0.7276(3) 0.17088(9) 0.0388(5) Uani 1 1 d . . .
C13 C -0.1682(3) 0.9289(3) 0.13793(11) 0.0518(7) Uani 1 1 d . . .
H13A H -0.1238 0.9994 0.1552 0.078 Uiso 1 1 calc R . .
H13B H -0.2324 0.8960 0.1561 0.078 Uiso 1 1 calc R . .
H13C H -0.1969 0.9731 0.1099 0.078 Uiso 1 1 calc R . .
C14 C -0.0096(3) 0.5612(3) 0.16725(10) 0.0498(7) Uani 1 1 d . . .
H14A H 0.0270 0.5380 0.1385 0.075 Uiso 1 1 calc R . .
H14B H -0.0840 0.5138 0.1686 0.075 Uiso 1 1 calc R . .
H14C H 0.0383 0.5278 0.1925 0.075 Uiso 1 1 calc R . .
C15 C -0.1574(2) 0.6852(3) 0.09766(10) 0.0445(6) Uani 1 1 d . . .
C16 C -0.2715(3) 0.6475(4) 0.10799(12) 0.0629(8) Uani 1 1 d . . .
H16 H -0.3094 0.6967 0.1316 0.075 Uiso 1 1 calc R . .
C17 C -0.3299(4) 0.5391(5) 0.08409(14) 0.0784(11) Uani 1 1 d . . .
H17 H -0.4054 0.5147 0.0922 0.094 Uiso 1 1 calc R . .
C18 C -0.2764(4) 0.4663(4) 0.04805(15) 0.0822(12) Uani 1 1 d . . .
H18 H -0.3157 0.3937 0.0317 0.099 Uiso 1 1 calc R . .
C19 C -0.1660(4) 0.5027(5) 0.03709(14) 0.0807(12) Uani 1 1 d . . .
H19 H -0.1292 0.4532 0.0132 0.097 Uiso 1 1 calc R . .
C20 C -0.1064(3) 0.6127(4) 0.06079(11) 0.0631(8) Uani 1 1 d . . .
H20 H -0.0316 0.6378 0.0518 0.076 Uiso 1 1 calc R . .
C21 C -0.0861(2) 0.7623(3) 0.21643(9) 0.0418(6) Uani 1 1 d . . .
C22 C -0.0366(2) 0.8540(3) 0.24941(10) 0.0465(6) Uani 1 1 d . . .
H22 H 0.0348 0.8977 0.2437 0.056 Uiso 1 1 calc R . .
C23 C -0.0928(3) 0.8812(4) 0.29114(11) 0.0579(8) Uani 1 1 d . . .
H23 H -0.0588 0.9431 0.3129 0.069 Uiso 1 1 calc R . .
C24 C -0.1984(3) 0.8171(4) 0.30019(12) 0.0635(9) Uani 1 1 d . . .
H24 H -0.2363 0.8361 0.3278 0.076 Uiso 1 1 calc R . .
C25 C -0.2470(3) 0.7254(4) 0.26826(13) 0.0726(10) Uani 1 1 d . . .
H25 H -0.3180 0.6812 0.2744 0.087 Uiso 1 1 calc R . .
C26 C -0.1924(3) 0.6973(4) 0.22701(12) 0.0616(8) Uani 1 1 d . . .
H26 H -0.2270 0.6338 0.2058 0.074 Uiso 1 1 calc R . .

loop_
_atom_site_aniso_label
_atom_site_aniso_U_11
_atom_site_aniso_U_22
_atom_site_aniso_U_33
_atom_site_aniso_U_23
_atom_site_aniso_U_13
_atom_site_aniso_U_12
Si1 0.0400(4) 0.0401(4) 0.0376(4) -0.0015(3) 0.0032(3) 0.0058(3)
Si2 0.0509(6) 0.0502(6) 0.0366(5) 0.0069(4) 0.0034(4) 0.0079(4)
Si3 0.0386(5) 0.0571(6) 0.0608(7) 0.0031(5) 0.0051(5) 0.0106(4)
Si4 0.0452(5) 0.0428(5) 0.0406(5) -0.0028(4) -0.0004(4) 0.0026(4)
C2 0.091(5) 0.080(5) 0.034(3) 0.000(3) -0.002(3) 0.019(4)
C4 0.069(3) 0.064(3) 0.054(3) 0.011(3) -0.008(3) 0.020(2)
C3 0.076(4) 0.075(4) 0.073(4) 0.029(3) 0.024(3) 0.005(3)
C5 0.054(3) 0.084(4) 0.073(4) 0.006(3) 0.024(3) 0.021(3)
C6 0.037(2) 0.082(4) 0.105(6) 0.008(4) -0.007(3) 0.001(2)
C7 0.060(4) 0.075(4) 0.075(5) 0.011(4) -0.006(3) 0.023(4)
C8 0.048(3) 0.045(3) 0.046(4) -0.001(2) 0.008(3) 0.010(3)
C9 0.060(3) 0.046(3) 0.063(4) -0.002(2) -0.010(3) -0.003(2)
C10 0.075(3) 0.073(3) 0.042(2) 0.000(2) -0.009(2) 0.006(3)
Si2A 0.074(3) 0.071(3) 0.051(2) 0.0036(18) 0.020(2) 0.002(2)
Si3A 0.0438(18) 0.055(2) 0.058(2) -0.0049(16) -0.0106(16) 0.0031(15)
Si4A 0.053(2) 0.0393(17) 0.060(2) -0.0014(15) 0.0064(17) 0.0052(14)
C2A 0.081(15) 0.082(15) 0.071(15) 0.004(8) -0.001(9) 0.007(9)
C3A 0.086(11) 0.066(10) 0.068(10) 0.020(8) 0.013(8) -0.002(8)
C4A 0.047(8) 0.067(8) 0.065(10) 0.000(7) 0.016(7) 0.009(6)
C5A 0.083(9) 0.085(10) 0.055(8) -0.003(7) -0.012(7) 0.004(8)
C6A 0.057(9) 0.072(10) 0.076(11) 0.004(8) -0.003(7) -0.005(7)
C7A 0.075(12) 0.061(10) 0.069(11) 0.013(8) -0.011(8) 0.014(7)
C8A 0.028(6) 0.038(7) 0.038(9) 0.005(6) 0.010(7) 0.015(5)
C9A 0.044(8) 0.043(8) 0.070(11) 0.008(7) -0.007(7) -0.012(6)
C10A 0.068(9) 0.063(8) 0.073(10) 0.008(8) -0.010(8) 0.006(6)
O1 0.0400(9) 0.0545(11) 0.0380(10) 0.0088(8) -0.0027(8) -0.0019(8)
O2 0.0348(8) 0.0461(9) 0.0358(9) 0.0024(7) 0.0007(7) 0.0023(7)
Cl1 0.0656(5) 0.0520(4) 0.0635(5) -0.0140(3) 0.0105(4) 0.0120(3)
C1 0.0325(11) 0.0430(13) 0.0332(12) 0.0007(9) 0.0018(10) 0.0053(9)
C11 0.0359(12) 0.0414(13) 0.0398(13) 0.0012(10) 0.0002(10) 0.0033(10)
C12 0.0386(12) 0.0399(13) 0.0379(13) 0.0008(10) 0.0026(10) 0.0010(10)
C13 0.0489(15) 0.0474(15) 0.0591(18) 0.0002(12) -0.0040(13) 0.0109(12)
C14 0.0592(17) 0.0411(14) 0.0490(16) 0.0016(11) -0.0032(13) 0.0063(12)
C15 0.0447(14) 0.0466(14) 0.0422(15) 0.0009(11) -0.0061(12) 0.0026(11)
C16 0.0532(17) 0.071(2) 0.064(2) -0.0074(16) -0.0003(15) -0.0089(15)
C17 0.074(2) 0.084(3) 0.077(3) -0.002(2) -0.014(2) -0.029(2)
C18 0.096(3) 0.062(2) 0.088(3) -0.0148(19) -0.030(2) -0.013(2)
C19 0.084(3) 0.088(3) 0.069(2) -0.036(2) -0.014(2) 0.010(2)
C20 0.0578(18) 0.078(2) 0.0532(19) -0.0182(16) -0.0043(15) 0.0035(16)
C21 0.0425(13) 0.0422(13) 0.0406(14) 0.0042(10) 0.0055(11) 0.0022(10)
C22 0.0475(14) 0.0491(15) 0.0429(15) 0.0031(11) 0.0052(12) 0.0026(12)
C23 0.071(2) 0.0598(18) 0.0434(16) -0.0032(13) 0.0044(15) 0.0114(15)
C24 0.068(2) 0.072(2) 0.0505(18) 0.0068(15) 0.0225(16) 0.0174(17)
C25 0.0590(19) 0.088(3) 0.071(2) 0.012(2) 0.0253(18) -0.0057(18)
C26 0.0600(18) 0.068(2) 0.0566(19) -0.0010(15) 0.0139(15) -0.0165(15)

loop_
_atom_type_symbol
_atom_type_description
_atom_type_scat_dispersion_real
_atom_type_scat_dispersion_imag
_atom_type_scat_source
C C 0.0033 0.0016 'International Tables Vol C Tables 4.2.6.8 and 6.1.1.4'
H H 0.0000 0.0000 'International Tables Vol C Tables 4.2.6.8 and 6.1.1.4'
O O 0.0106 0.0060 'International Tables Vol C Tables 4.2.6.8 and 6.1.1.4'
Si Si 0.0817 0.0704 'International Tables Vol C Tables 4.2.6.8 and 6.1.1.4'
Cl Cl 0.1484 0.1585 'International Tables Vol C Tables 4.2.6.8 and 6.1.1.4'

loop_
_geom_angle_atom_site_label_1
_geom_angle_atom_site_label_2
_geom_angle_atom_site_label_3
_geom_angle
O1 Si1 O2 96.65(9)
O1 Si1 C1 119.94(10)
O2 Si1 C1 116.50(10)
O1 Si1 Cl1 104.83(8)
O2 Si1 Cl1 109.53(7)
C1 Si1 Cl1 108.35(8)
C4 Si2 C2 105.3(5)
C4 Si2 C3 106.5(3)
C2 Si2 C3 107.7(4)
C4 Si2 C1 112.5(2)
C2 Si2 C1 111.3(4)
C3 Si2 C1 113.1(3)
C5 Si3 C6 103.1(4)
C5 Si3 C7 107.0(4)
C6 Si3 C7 106.5(4)
C5 Si3 C1 114.5(2)
C6 Si3 C1 113.6(2)
C7 Si3 C1 111.4(3)
C8 Si4 C10 103.5(3)
C8 Si4 C9 107.1(4)
C10 Si4 C9 107.6(3)
C8 Si4 C1 114.4(3)
C10 Si4 C1 111.0(2)
C9 Si4 C1 112.6(3)
C2A Si2A C4A 105.9(16)
C2A Si2A C3A 108.6(14)
C4A Si2A C3A 104.6(10)
C2A Si2A C1 111.6(16)
C4A Si2A C1 116.3(7)
C3A Si2A C1 109.5(9)
C5A Si3A C6A 105.2(11)
C5A Si3A C7A 104.7(15)
C6A Si3A C7A 107.8(13)
C5A Si3A C1 110.8(7)
C6A Si3A C1 112.4(8)
C7A Si3A C1 115.1(16)
C1 Si4A C8A 119.4(10)
C1 Si4A C9A 113.2(10)
C8A Si4A C9A 111.1(12)
C1 Si4A C10A 109.5(8)
C8A Si4A C10A 93.3(11)
C9A Si4A C10A 108.2(11)
Si2A C2A H2A1 109.5
Si2A C2A H2A2 109.5
H2A1 C2A H2A2 109.5
Si2A C2A H2A3 109.5
H2A1 C2A H2A3 109.5
H2A2 C2A H2A3 109.5
Si2A C3A H3A1 109.5
Si2A C3A H3A2 109.5
H3A1 C3A H3A2 109.5
Si2A C3A H3A3 109.5
H3A1 C3A H3A3 109.5
H3A2 C3A H3A3 109.5
Si2A C4A H4A1 109.5
Si2A C4A H4A2 109.5
H4A1 C4A H4A2 109.5
Si2A C4A H4A3 109.5
H4A1 C4A H4A3 109.5
H4A2 C4A H4A3 109.5
Si3A C5A H5A1 109.5
Si3A C5A H5A2 109.5
H5A1 C5A H5A2 109.5
Si3A C5A H5A3 109.5
H5A1 C5A H5A3 109.5
H5A2 C5A H5A3 109.5
Si3A C6A H6A1 109.5
Si3A C6A H6A2 109.5
H6A1 C6A H6A2 109.5
Si3A C6A H6A3 109.5
H6A1 C6A H6A3 109.5
H6A2 C6A H6A3 109.5
Si3A C7A H7A1 109.5
Si3A C7A H7A2 109.5
H7A1 C7A H7A2 109.5
Si3A C7A H7A3 109.5
H7A1 C7A H7A3 109.5
H7A2 C7A H7A3 109.5
Si4A C8A H8A1 109.5
Si4A C8A H8A2 109.5
H8A1 C8A H8A2 109.5
Si4A C8A H8A3 109.5
H8A1 C8A H8A3 109.5
H8A2 C8A H8A3 109.5
Si4A C9A H9A1 109.5
Si4A C9A H9A2 109.5
H9A1 C9A H9A2 109.5
Si4A C9A H9A3 109.5
H9A1 C9A H9A3 109.5
H9A2 C9A H9A3 109.5
Si4A C10A H10D 109.5
Si4A C10A H10E 109.5
H10D C10A H10E 109.5
Si4A C10A H10F 109.5
H10D C10A H10F 109.5
H10E C10A H10F 109.5
C11 O1 Si1 113.87(15)
C12 O2 Si1 111.17(15)
Si4A C1 Si1 109.98(16)
Si4A C1 Si3 135.01(19)
Si1 C1 Si3 111.16(13)
Si4A C1 Si2A 113.9(2)
Si1 C1 Si2A 106.12(19)
Si3 C1 Si2A 70.58(16)
Si4A C1 Si2 72.32(15)
Si1 C1 Si2 107.51(13)
Si3 C1 Si2 110.91(12)
Si2A C1 Si2 44.51(15)
Si4A C1 Si4 38.48(14)
Si1 C1 Si4 111.11(11)
Si3 C1 Si4 107.91(13)
Si2A C1 Si4 139.91(19)
Si2 C1 Si4 108.21(12)
Si4A C1 Si3A 111.7(2)
Si1 C1 Si3A 104.09(16)
Si3 C1 Si3A 40.15(13)
Si2A C1 Si3A 110.4(2)
Si2 C1 Si3A 144.30(17)
Si4 C1 Si3A 74.55(14)
O1 C11 C15 108.2(2)
O1 C11 C13 105.6(2)
C15 C11 C13 111.3(2)
O1 C11 C12 105.55(18)
C15 C11 C12 112.4(2)
C13 C11 C12 113.3(2)
O2 C12 C21 108.3(2)
O2 C12 C14 107.0(2)
C21 C12 C14 108.8(2)
O2 C12 C11 105.71(18)
C21 C12 C11 113.3(2)
C14 C12 C11 113.4(2)
C11 C13 H13A 109.5
C11 C13 H13B 109.5
H13A C13 H13B 109.5
C11 C13 H13C 109.5
H13A C13 H13C 109.5
H13B C13 H13C 109.5
C12 C14 H14A 109.5
C12 C14 H14B 109.5
H14A C14 H14B 109.5
C12 C14 H14C 109.5
H14A C14 H14C 109.5
H14B C14 H14C 109.5
C20 C15 C16 116.9(3)
C20 C15 C11 121.6(3)
C16 C15 C11 121.5(3)
C17 C16 C15 121.7(3)
C17 C16 H16 119.1
C15 C16 H16 119.1
C16 C17 C18 120.3(4)
C16 C17 H17 119.9
C18 C17 H17 119.9
C19 C18 C17 118.8(3)
C19 C18 H18 120.6
C17 C18 H18 120.6
C18 C19 C20 121.4(4)
C18 C19 H19 119.3
C20 C19 H19 119.3
C15 C20 C19 120.7(3)
C15 C20 H20 119.6
C19 C20 H20 119.6
C22 C21 C26 117.5(3)
C22 C21 C12 122.1(2)
C26 C21 C12 120.4(3)
C21 C22 C23 120.7(3)
C21 C22 H22 119.7
C23 C22 H22 119.7
C24 C23 C22 120.4(3)
C24 C23 H23 119.8
C22 C23 H23 119.8
C25 C24 C23 119.4(3)
C25 C24 H24 120.3
C23 C24 H24 120.3
C24 C25 C26 120.9(3)
C24 C25 H25 119.5
C26 C25 H25 119.5
C25 C26 C21 121.2(3)
C25 C26 H26 119.4
C21 C26 H26 119.4

loop_
_geom_bond_atom_site_label_1
_geom_bond_atom_site_label_2
_geom_bond_distance
Si1 O1 1.640(2)
Si1 O2 1.6456(18)
Si1 C1 1.847(3)
Si1 Cl1 2.0914(10)
Si2 C4 1.862(6)
Si2 C2 1.867(8)
Si2 C3 1.888(5)
Si2 C1 1.955(3)
Si3 C5 1.868(6)
Si3 C6 1.872(6)
Si3 C7 1.884(9)
Si3 C1 1.916(2)
Si4 C8 1.826(6)
Si4 C10 1.870(5)
Si4 C9 1.884(6)
Si4 C1 1.962(3)
C2 H2A 0.9600
C2 H2B 0.9600
C2 H2C 0.9600
C4 H4A 0.9600
C4 H4B 0.9600
C4 H4C 0.9600
C3 H3A 0.9600
C3 H3B 0.9600
C3 H3C 0.9600
C5 H5A 0.9600
C5 H5B 0.9600
C5 H5C 0.9600
C6 H6A 0.9600
C6 H6B 0.9600
C6 H6C 0.9600
C7 H7A 0.9600
C7 H7B 0.9600
C7 H7C 0.9600
C8 H8A 0.9600
C8 H8B 0.9600
C8 H8C 0.9600
C9 H9A 0.9600
C9 H9B 0.9600
C9 H9C 0.9600
C10 H10A 0.9600
C10 H10B 0.9600
C10 H10C 0.9600
Si2A C2A 1.860(17)
Si2A C4A 1.871(15)
Si2A C3A 1.904(14)
Si2A C1 1.921(4)
Si3A C5A 1.874(15)
Si3A C6A 1.878(15)
Si3A C7A 1.878(16)
Si3A C1 1.971(4)
Si4A C1 1.840(4)
Si4A C8A 1.841(14)
Si4A C9A 1.872(14)
Si4A C10A 1.888(15)
C2A H2A1 0.9600
C2A H2A2 0.9600
C2A H2A3 0.9600
C3A H3A1 0.9600
C3A H3A2 0.9600
C3A H3A3 0.9600
C4A H4A1 0.9600
C4A H4A2 0.9600
C4A H4A3 0.9600
C5A H5A1 0.9600
C5A H5A2 0.9600
C5A H5A3 0.9600
C6A H6A1 0.9600
C6A H6A2 0.9600
C6A H6A3 0.9600
C7A H7A1 0.9600
C7A H7A2 0.9600
C7A H7A3 0.9600
C8A H8A1 0.9600
C8A H8A2 0.9600
C8A H8A3 0.9600
C9A H9A1 0.9600
C9A H9A2 0.9600
C9A H9A3 0.9600
C10A H10D 0.9600
C10A H10E 0.9600
C10A H10F 0.9600
O1 C11 1.458(3)
O2 C12 1.455(3)
C11 C15 1.523(4)
C11 C13 1.524(4)
C11 C12 1.628(4)
C12 C21 1.526(3)
C12 C14 1.535(4)
C13 H13A 0.9600
C13 H13B 0.9600
C13 H13C 0.9600
C14 H14A 0.9600
C14 H14B 0.9600
C14 H14C 0.9600
C15 C20 1.390(4)
C15 C16 1.393(4)
C16 C17 1.379(5)
C16 H16 0.9300
C17 C18 1.385(6)
C17 H17 0.9300
C18 C19 1.354(6)
C18 H18 0.9300
C19 C20 1.393(5)
C19 H19 0.9300
C20 H20 0.9300
C21 C22 1.388(4)
C21 C26 1.397(4)
C22 C23 1.397(4)
C22 H22 0.9300
C23 C24 1.377(5)
C23 H23 0.9300
C24 C25 1.363(5)
C24 H24 0.9300
C25 C26 1.377(4)
C25 H25 0.9300
C26 H26 0.9300
